data_1517267
loop_
_publ_author_name
'Yang, Yong-Xun'
'Shan, Lei'
'Liu, Qing-Xin'
'Shen, Yun-Heng'
'Zhang, Jian-Ping'
'Ye, Ji'
'Xu, Xi-Ke'
'Li, Hui-Liang'
'Zhang, Wei-Dong'

_publ_section_title
;
 Carpedilactones A-D, Four New Isomeric Sesquiterpene Lactone Dimers with
 Potent Cytotoxicity from Carpesium faberi.
;
_journal_issue 16
_journal_name_full 'Organic letters'
_journal_page_first 4216
_journal_page_last 4219
_journal_paper_doi 10.1021/ol501923k
_journal_volume 16
_journal_year 2014
_chemical_absolute_configuration ad
_chemical_formula_sum 'C30 H38 O6'
_chemical_formula_weight 494.60
_chemical_name_systematic
; 
 ? 
;
_space_group_crystal_system orthorhombic
_space_group_IT_number 19
_space_group_name_Hall 'P 2ac 2ab'
_space_group_name_H-M_alt 'P 21 21 21'
_symmetry_space_group_name_Hall 'P 2ac 2ab'
_symmetry_space_group_name_H-M 'P 21 21 21'
_atom_sites_solution_hydrogens geom
_audit_creation_method SHELXL-2013
_cell_angle_alpha 90
_cell_angle_beta 90
_cell_angle_gamma 90
_cell_formula_units_Z 4
_cell_length_a 8.46880(10)
_cell_length_b 9.6160(2)
_cell_length_c 32.4284(5)
_cell_measurement_reflns_used 8791
_cell_measurement_temperature 140(2)
_cell_measurement_theta_max 68.67
_cell_measurement_theta_min 2.73
_cell_volume 2640.84(8)
_computing_cell_refinement 'Bruker SAINT'
_computing_data_collection 'Bruker APEX2'
_computing_data_reduction 'Bruker SAINT'
_computing_molecular_graphics 'Bruker SHELXTL'
_computing_publication_material 'Bruker SHELXTL'
_computing_structure_refinement 'SHELXL-2013 (Sheldrick, 2013)'
_computing_structure_solution 'SHELXS-97 (Sheldrick, 2008)'
_diffrn_ambient_temperature 140(2)
_diffrn_measured_fraction_theta_full 0.997
_diffrn_measured_fraction_theta_max 0.982
_diffrn_measurement_device_type 'Bruker APEX-II CCD'
_diffrn_measurement_method '\f and \w scans'
_diffrn_radiation_type CuK\a
_diffrn_radiation_wavelength 1.54178
_diffrn_reflns_av_R_equivalents 0.0467
_diffrn_reflns_av_unetI/netI 0.0400
_diffrn_reflns_Laue_measured_fraction_full 0.997
_diffrn_reflns_Laue_measured_fraction_max 0.982
_diffrn_reflns_limit_h_max 10
_diffrn_reflns_limit_h_min -7
_diffrn_reflns_limit_k_max 11
_diffrn_reflns_limit_k_min -8
_diffrn_reflns_limit_l_max 39
_diffrn_reflns_limit_l_min -39
_diffrn_reflns_number 17018
_diffrn_reflns_point_group_measured_fraction_full 0.978
_diffrn_reflns_point_group_measured_fraction_max 0.957
_diffrn_reflns_theta_full 67.679
_diffrn_reflns_theta_max 69.724
_diffrn_reflns_theta_min 2.725
_exptl_absorpt_coefficient_mu 0.689
_exptl_absorpt_correction_T_max 0.753
_exptl_absorpt_correction_T_min 0.415
_exptl_absorpt_correction_type multi-scan
_exptl_absorpt_process_details sadabs
_exptl_crystal_colour colourless
_exptl_crystal_density_diffrn 1.244
_exptl_crystal_description block
_exptl_crystal_F_000 1064
_exptl_crystal_size_max 0.290
_exptl_crystal_size_mid 0.120
_exptl_crystal_size_min 0.100
_refine_diff_density_max 0.228
_refine_diff_density_min -0.253
_refine_diff_density_rms 0.051
_refine_ls_abs_structure_details
; 
 Flack x determined using 1867 quotients [(I+)-(I-)]/[(I+)+(I-)] 
 (Parsons and Flack (2004), Acta Cryst. A60, s61). 
;
_refine_ls_abs_structure_Flack 0.00(7)
_refine_ls_extinction_method none
_refine_ls_goodness_of_fit_ref 1.023
_refine_ls_hydrogen_treatment constr
_refine_ls_matrix_type full
_refine_ls_number_parameters 330
_refine_ls_number_reflns 4770
_refine_ls_number_restraints 0
_refine_ls_restrained_S_all 1.023
_refine_ls_R_factor_all 0.0373
_refine_ls_R_factor_gt 0.0366
_refine_ls_shift/su_max 0.018
_refine_ls_shift/su_mean 0.002
_refine_ls_structure_factor_coef Fsqd
_refine_ls_weighting_details 'w=1/[\s^2^(Fo^2^)+(0.0578P)^2^+0.4550P] where P=(Fo^2^+2Fc^2^)/3'
_refine_ls_weighting_scheme calc
_refine_ls_wR_factor_gt 0.0934
_refine_ls_wR_factor_ref 0.0941
_reflns_Friedel_coverage 0.695
_reflns_Friedel_fraction_full 0.952
_reflns_Friedel_fraction_max 0.923
_reflns_number_gt 4632
_reflns_number_total 4770
_reflns_threshold_expression 'I > 2\s(I)'
_cod_data_source_file ol501923k_si_004.cif
_cod_data_source_block cu_dm14100_0m
_cod_depositor_comments 'Adding full bibliography for 1517265--1517268.cif.'
_cod_database_code 1517267
_shelx_space_group_comment
; 
The symmetry employed for this shelxl refinement is uniquely defined 
by the following loop, which should always be used as a source of 
symmetry information in preference to the above space-group names. 
They are only intended as comments. 
;
_shelx_estimated_absorpt_t_min 0.825
_shelx_estimated_absorpt_t_max 0.934
_shelxl_version_number 2013-4

loop_
_space_group_symop_operation_xyz
'x, y, z'
'x+1/2, -y+1/2, -z'
'-x, y+1/2, -z+1/2'
'-x+1/2, -y, z+1/2'

loop_
_atom_site_label
_atom_site_type_symbol
_atom_site_fract_x
_atom_site_fract_y
_atom_site_fract_z
_atom_site_U_iso_or_equiv
_atom_site_adp_type
_atom_site_occupancy
_atom_site_site_symmetry_order
_atom_site_calc_flag
_atom_site_refinement_flags_posn
_atom_site_refinement_flags_adp
O1 O 1.22933(18) 0.84694(18) 0.01278(5) 0.0303(4) Uani 1 1 d . .
H1 H 1.1648 0.8003 -0.0012 0.045 Uiso 1 1 calc R U
O2 O 0.98007(19) 0.81067(18) -0.03828(5) 0.0322(4) Uani 1 1 d . .
H2 H 0.9018 0.7591 -0.0339 0.048 Uiso 1 1 calc R U
O3 O 1.02421(18) 1.05607(16) 0.15307(5) 0.0248(3) Uani 1 1 d . .
O4 O 0.8445(2) 1.14424(15) 0.19598(5) 0.0267(4) Uani 1 1 d . .
O5 O 0.66712(16) 0.27596(16) 0.11941(5) 0.0226(3) Uani 1 1 d . .
O6 O 0.46697(19) 0.16310(17) 0.08915(5) 0.0298(4) Uani 1 1 d . .
C1 C 1.1734(3) 0.9873(2) 0.01656(7) 0.0266(5) Uani 1 1 d . .
H1A H 1.2675 1.0487 0.0206 0.032 Uiso 1 1 calc R U
C2 C 1.0927(3) 1.0316(3) -0.02341(7) 0.0310(5) Uani 1 1 d . .
H2A H 1.1644 1.0138 -0.0469 0.037 Uiso 1 1 calc R U
H2B H 1.0710 1.1328 -0.0225 0.037 Uiso 1 1 calc R U
C3 C 0.9377(3) 0.9529(3) -0.03009(7) 0.0291(5) Uani 1 1 d . .
H3 H 0.8821 0.9922 -0.0547 0.035 Uiso 1 1 calc R U
C4 C 0.8317(3) 0.9658(2) 0.00741(6) 0.0220(4) Uani 1 1 d . .
C5 C 0.9091(2) 0.9230(2) 0.04760(6) 0.0184(4) Uani 1 1 d . .
H5 H 0.9395 0.8230 0.0446 0.022 Uiso 1 1 calc R U
C6 C 0.8009(2) 0.9326(2) 0.08524(6) 0.0178(4) Uani 1 1 d . .
H6A H 0.7015 0.8820 0.0796 0.021 Uiso 1 1 calc R U
H6B H 0.7742 1.0313 0.0904 0.021 Uiso 1 1 calc R U
C7 C 0.8795(2) 0.8711(2) 0.12367(6) 0.0164(4) Uani 1 1 d . .
H7 H 0.8815 0.7674 0.1216 0.020 Uiso 1 1 calc R U
C8 C 1.0475(2) 0.9258(2) 0.13046(6) 0.0205(4) Uani 1 1 d . .
H8 H 1.1036 0.8593 0.1491 0.025 Uiso 1 1 calc R U
C9 C 1.1488(2) 0.9467(2) 0.09243(6) 0.0218(4) Uani 1 1 d . .
H9A H 1.1957 0.8560 0.0848 0.026 Uiso 1 1 calc R U
H9B H 1.2367 1.0100 0.0997 0.026 Uiso 1 1 calc R U
C10 C 1.0644(2) 1.0061(2) 0.05442(6) 0.0208(4) Uani 1 1 d . .
C11 C 0.8010(2) 0.9145(2) 0.16448(6) 0.0168(4) Uani 1 1 d . .
C12 C 0.8846(3) 1.0517(2) 0.17353(6) 0.0207(4) Uani 1 1 d . .
C13 C 0.6181(2) 0.9244(2) 0.16690(6) 0.0195(4) Uani 1 1 d . .
H13A H 0.5689 0.8923 0.1409 0.023 Uiso 1 1 calc R U
H13B H 0.5840 1.0210 0.1725 0.023 Uiso 1 1 calc R U
C14 C 1.0316(3) 1.1625(2) 0.05964(7) 0.0270(5) Uani 1 1 d . .
H14D H 0.9816 1.1789 0.0865 0.041 Uiso 1 1 calc R U
H14E H 0.9609 1.1941 0.0376 0.041 Uiso 1 1 calc R U
H14F H 1.1312 1.2141 0.0582 0.041 Uiso 1 1 calc R U
C15 C 0.6862(3) 1.0144(3) 0.00386(7) 0.0306(5) Uani 1 1 d . .
H15A H 0.6471 1.0417 -0.0224 0.037 Uiso 1 1 calc R U
H15B H 0.6208 1.0221 0.0276 0.037 Uiso 1 1 calc R U
C1' C 0.7765(2) 0.6710(2) 0.18814(6) 0.0157(4) Uani 1 1 d . .
C2' C 0.8381(2) 0.8126(2) 0.20168(6) 0.0167(4) Uani 1 1 d . .
H2' H 0.9493 0.8142 0.2120 0.020 Uiso 1 1 calc R U
C3' C 0.7114(2) 0.8569(2) 0.23291(6) 0.0195(4) Uani 1 1 d . .
H3'1 H 0.7099 0.7977 0.2579 0.023 Uiso 1 1 calc R U
H3'2 H 0.7189 0.9562 0.2406 0.023 Uiso 1 1 calc R U
C4' C 0.5740(2) 0.8264(2) 0.20341(6) 0.0186(4) Uani 1 1 d . .
C5' C 0.6175(2) 0.6794(2) 0.18906(6) 0.0174(4) Uani 1 1 d . .
C6' C 0.4930(2) 0.5760(2) 0.17695(6) 0.0190(4) Uani 1 1 d . .
H6'1 H 0.3961 0.6272 0.1691 0.023 Uiso 1 1 calc R U
H6'2 H 0.4671 0.5181 0.2013 0.023 Uiso 1 1 calc R U
C7' C 0.5389(2) 0.4809(2) 0.14169(6) 0.0167(4) Uani 1 1 d . .
H7' H 0.5590 0.5393 0.1167 0.020 Uiso 1 1 calc R U
C8' C 0.6841(2) 0.3897(2) 0.14931(6) 0.0171(4) Uani 1 1 d . .
H8' H 0.6797 0.3511 0.1779 0.020 Uiso 1 1 calc R U
C9' C 0.8418(2) 0.4581(2) 0.14243(6) 0.0181(4) Uani 1 1 d . .
H9'1 H 0.8379 0.5108 0.1162 0.022 Uiso 1 1 calc R U
H9'2 H 0.9232 0.3849 0.1394 0.022 Uiso 1 1 calc R U
C10' C 0.8919(2) 0.5573(2) 0.17717(6) 0.0169(4) Uani 1 1 d . .
H10' H 0.9893 0.6053 0.1672 0.020 Uiso 1 1 calc R U
C11' C 0.4207(2) 0.3703(2) 0.13055(6) 0.0203(4) Uani 1 1 d . .
C12' C 0.5122(3) 0.2565(2) 0.11053(6) 0.0217(4) Uani 1 1 d . .
C13' C 0.2687(3) 0.3597(3) 0.13956(8) 0.0316(5) Uani 1 1 d . .
H13C H 0.2130 0.2766 0.1332 0.038 Uiso 1 1 calc R U
H13D H 0.2153 0.4351 0.1523 0.038 Uiso 1 1 calc R U
C14' C 0.9399(2) 0.4795(2) 0.21665(6) 0.0219(4) Uani 1 1 d . .
H14A H 0.9797 0.5462 0.2370 0.033 Uiso 1 1 calc R U
H14B H 1.0228 0.4118 0.2101 0.033 Uiso 1 1 calc R U
H14C H 0.8479 0.4309 0.2280 0.033 Uiso 1 1 calc R U
C15' C 0.4080(3) 0.8490(2) 0.22022(7) 0.0250(5) Uani 1 1 d . .
H15C H 0.3311 0.8370 0.1979 0.037 Uiso 1 1 calc R U
H15D H 0.3995 0.9433 0.2314 0.037 Uiso 1 1 calc R U
H15E H 0.3868 0.7812 0.2421 0.037 Uiso 1 1 calc R U

loop_
_atom_site_aniso_label
_atom_site_aniso_U_11
_atom_site_aniso_U_22
_atom_site_aniso_U_33
_atom_site_aniso_U_23
_atom_site_aniso_U_13
_atom_site_aniso_U_12
O1 0.0248(8) 0.0330(9) 0.0331(8) -0.0095(7) 0.0017(7) 0.0005(7)
O2 0.0284(8) 0.0384(9) 0.0296(8) -0.0112(7) 0.0062(7) -0.0035(7)
O3 0.0277(8) 0.0222(8) 0.0244(7) -0.0021(7) -0.0006(6) -0.0089(7)
O4 0.0390(9) 0.0143(7) 0.0268(7) -0.0033(6) -0.0030(7) 0.0017(7)
O5 0.0180(7) 0.0194(7) 0.0305(7) -0.0074(6) -0.0023(6) 0.0006(6)
O6 0.0260(8) 0.0249(8) 0.0384(9) -0.0127(8) -0.0010(7) -0.0059(7)
C1 0.0268(11) 0.0260(12) 0.0269(11) -0.0016(9) 0.0053(9) -0.0068(9)
C2 0.0360(12) 0.0343(13) 0.0225(10) 0.0033(10) 0.0087(10) -0.0063(11)
C3 0.0323(12) 0.0353(13) 0.0198(10) 0.0016(10) 0.0004(9) 0.0009(10)
C4 0.0273(11) 0.0186(10) 0.0200(9) 0.0005(8) 0.0002(9) -0.0002(9)
C5 0.0195(10) 0.0157(9) 0.0201(9) 0.0006(8) -0.0002(8) 0.0006(8)
C6 0.0183(9) 0.0154(9) 0.0199(9) 0.0010(8) 0.0000(8) 0.0000(8)
C7 0.0189(9) 0.0117(9) 0.0187(9) 0.0000(8) -0.0005(8) -0.0003(7)
C8 0.0213(10) 0.0182(10) 0.0219(10) 0.0016(8) -0.0026(8) -0.0022(8)
C9 0.0185(9) 0.0211(11) 0.0257(10) 0.0002(9) -0.0003(8) -0.0043(8)
C10 0.0231(10) 0.0178(10) 0.0215(9) 0.0008(8) 0.0026(8) -0.0031(8)
C11 0.0196(9) 0.0124(9) 0.0184(9) -0.0017(7) -0.0020(8) 0.0013(8)
C12 0.0265(10) 0.0154(10) 0.0202(9) 0.0015(9) -0.0052(8) -0.0006(8)
C13 0.0190(10) 0.0185(10) 0.0211(9) -0.0011(8) -0.0009(8) 0.0045(8)
C14 0.0364(12) 0.0184(10) 0.0263(10) 0.0018(9) 0.0040(9) -0.0050(9)
C15 0.0354(12) 0.0352(13) 0.0213(10) 0.0034(9) -0.0017(9) 0.0081(11)
C1' 0.0174(9) 0.0154(10) 0.0141(8) 0.0023(7) -0.0009(7) -0.0004(8)
C2' 0.0162(9) 0.0178(10) 0.0161(9) -0.0008(8) -0.0013(7) 0.0005(8)
C3' 0.0224(10) 0.0178(10) 0.0183(9) -0.0047(8) -0.0001(8) -0.0003(8)
C4' 0.0176(9) 0.0195(10) 0.0186(9) -0.0033(8) -0.0011(8) 0.0009(8)
C5' 0.0174(9) 0.0190(10) 0.0157(8) -0.0008(8) 0.0008(7) 0.0009(8)
C6' 0.0154(9) 0.0191(10) 0.0225(10) -0.0032(8) 0.0029(8) -0.0005(8)
C7' 0.0154(9) 0.0177(10) 0.0169(9) -0.0006(8) -0.0005(7) -0.0007(8)
C8' 0.0173(9) 0.0136(9) 0.0203(9) -0.0021(8) -0.0022(8) -0.0004(8)
C9' 0.0150(9) 0.0174(10) 0.0218(9) -0.0014(8) 0.0006(7) 0.0016(8)
C10' 0.0132(9) 0.0174(10) 0.0201(9) 0.0015(8) -0.0002(7) -0.0012(7)
C11' 0.0189(10) 0.0204(10) 0.0217(9) -0.0012(8) -0.0016(8) -0.0027(9)
C12' 0.0203(10) 0.0195(10) 0.0252(10) -0.0016(9) 0.0001(8) -0.0039(8)
C13' 0.0199(10) 0.0309(13) 0.0440(13) -0.0140(11) 0.0018(10) -0.0062(10)
C14' 0.0211(10) 0.0212(10) 0.0233(10) 0.0018(9) -0.0044(8) 0.0016(8)
C15' 0.0205(10) 0.0263(12) 0.0280(11) -0.0055(9) 0.0041(8) 0.0036(9)

loop_
_atom_type_symbol
_atom_type_description
_atom_type_scat_dispersion_real
_atom_type_scat_dispersion_imag
_atom_type_scat_source
C C 0.0181 0.0091 'International Tables Vol C Tables 4.2.6.8 and 6.1.1.4'
H H 0.0000 0.0000 'International Tables Vol C Tables 4.2.6.8 and 6.1.1.4'
O O 0.0492 0.0322 'International Tables Vol C Tables 4.2.6.8 and 6.1.1.4'

loop_
_geom_angle_atom_site_label_1
_geom_angle_atom_site_label_2
_geom_angle_atom_site_label_3
_geom_angle
C1 O1 H1 109.5
C3 O2 H2 109.5
C12 O3 C8 109.60(16)
C12' O5 C8' 109.72(15)
O1 C1 C2 109.74(19)
O1 C1 C10 111.96(18)
C2 C1 C10 111.98(18)
O1 C1 H1A 107.6
C2 C1 H1A 107.6
C10 C1 H1A 107.6
C1 C2 C3 111.48(18)
C1 C2 H2A 109.3
C3 C2 H2A 109.3
C1 C2 H2B 109.3
C3 C2 H2B 109.3
H2A C2 H2B 108.0
O2 C3 C4 111.93(19)
O2 C3 C2 106.40(19)
C4 C3 C2 110.71(18)
O2 C3 H3 109.2
C4 C3 H3 109.2
C2 C3 H3 109.2
C15 C4 C3 120.7(2)
C15 C4 C5 125.0(2)
C3 C4 C5 114.31(18)
C4 C5 C6 114.27(16)
C4 C5 C10 110.40(17)
C6 C5 C10 111.25(16)
C4 C5 H5 106.8
C6 C5 H5 106.8
C10 C5 H5 106.8
C5 C6 C7 111.44(16)
C5 C6 H6A 109.3
C7 C6 H6A 109.3
C5 C6 H6B 109.3
C7 C6 H6B 109.3
H6A C6 H6B 108.0
C8 C7 C6 112.82(16)
C8 C7 C11 100.63(15)
C6 C7 C11 114.01(16)
C8 C7 H7 109.7
C6 C7 H7 109.7
C11 C7 H7 109.7
O3 C8 C9 111.69(17)
O3 C8 C7 103.92(16)
C9 C8 C7 116.99(17)
O3 C8 H8 108.0
C9 C8 H8 108.0
C7 C8 H8 108.0
C8 C9 C10 116.09(17)
C8 C9 H9A 108.3
C10 C9 H9A 108.3
C8 C9 H9B 108.3
C10 C9 H9B 108.3
H9A C9 H9B 107.4
C9 C10 C14 111.04(18)
C9 C10 C1 108.46(17)
C14 C10 C1 108.01(17)
C9 C10 C5 108.48(16)
C14 C10 C5 111.39(18)
C1 C10 C5 109.42(17)
C12 C11 C7 101.51(16)
C12 C11 C13 113.57(17)
C7 C11 C13 119.41(17)
C12 C11 C2' 107.21(15)
C7 C11 C2' 113.66(16)
C13 C11 C2' 101.33(16)
O4 C12 O3 121.37(19)
O4 C12 C11 128.9(2)
O3 C12 C11 109.71(17)
C11 C13 C4' 103.92(16)
C11 C13 H13A 111.0
C4' C13 H13A 111.0
C11 C13 H13B 111.0
C4' C13 H13B 111.0
H13A C13 H13B 109.0
C10 C14 H14D 109.5
C10 C14 H14E 109.5
H14D C14 H14E 109.5
C10 C14 H14F 109.5
H14D C14 H14F 109.5
H14E C14 H14F 109.5
C4 C15 H15A 120.0
C4 C15 H15B 120.0
H15A C15 H15B 120.0
C5' C1' C10' 133.99(19)
C5' C1' C2' 106.37(18)
C10' C1' C2' 119.64(16)
C1' C2' C3' 101.47(15)
C1' C2' C11 105.39(15)
C3' C2' C11 101.10(16)
C1' C2' H2' 115.6
C3' C2' H2' 115.6
C11 C2' H2' 115.6
C4' C3' C2' 93.79(14)
C4' C3' H3'1 113.0
C2' C3' H3'1 113.0
C4' C3' H3'2 113.0
C2' C3' H3'2 113.0
H3'1 C3' H3'2 110.4
C15' C4' C5' 117.51(18)
C15' C4' C3' 116.73(16)
C5' C4' C3' 100.53(16)
C15' C4' C13 114.02(17)
C5' C4' C13 105.60(15)
C3' C4' C13 100.14(16)
C1' C5' C6' 131.0(2)
C1' C5' C4' 107.55(18)
C6' C5' C4' 121.42(17)
C5' C6' C7' 114.61(16)
C5' C6' H6'1 108.6
C7' C6' H6'1 108.6
C5' C6' H6'2 108.6
C7' C6' H6'2 108.6
H6'1 C6' H6'2 107.6
C11' C7' C6' 115.89(16)
C11' C7' C8' 99.68(16)
C6' C7' C8' 115.51(16)
C11' C7' H7' 108.4
C6' C7' H7' 108.4
C8' C7' H7' 108.4
O5 C8' C9' 108.32(15)
O5 C8' C7' 103.99(15)
C9' C8' C7' 115.98(16)
O5 C8' H8' 109.4
C9' C8' H8' 109.4
C7' C8' H8' 109.4
C8' C9' C10' 114.05(16)
C8' C9' H9'1 108.7
C10' C9' H9'1 108.7
C8' C9' H9'2 108.7
C10' C9' H9'2 108.7
H9'1 C9' H9'2 107.6
C1' C10' C9' 116.39(16)
C1' C10' C14' 109.12(16)
C9' C10' C14' 112.45(17)
C1' C10' H10' 106.0
C9' C10' H10' 106.0
C14' C10' H10' 106.0
C13' C11' C12' 123.0(2)
C13' C11' C7' 130.4(2)
C12' C11' C7' 106.12(16)
O6 C12' O5 122.4(2)
O6 C12' C11' 129.6(2)
O5 C12' C11' 108.02(17)
C11' C13' H13C 120.0
C11' C13' H13D 120.0
H13C C13' H13D 120.0
C10' C14' H14A 109.5
C10' C14' H14B 109.5
H14A C14' H14B 109.5
C10' C14' H14C 109.5
H14A C14' H14C 109.5
H14B C14' H14C 109.5
C4' C15' H15C 109.5
C4' C15' H15D 109.5
H15C C15' H15D 109.5
C4' C15' H15E 109.5
H15C C15' H15E 109.5
H15D C15' H15E 109.5

loop_
_geom_bond_atom_site_label_1
_geom_bond_atom_site_label_2
_geom_bond_distance
O1 C1 1.436(3)
O1 H1 0.8400
O2 C3 1.439(3)
O2 H2 0.8400
O3 C12 1.357(3)
O3 C8 1.465(3)
O4 C12 1.199(3)
O5 C12' 1.357(3)
O5 C8' 1.468(2)
O6 C12' 1.198(3)
C1 C2 1.526(3)
C1 C10 1.547(3)
C1 H1A 1.0000
C2 C3 1.531(3)
C2 H2A 0.9900
C2 H2B 0.9900
C3 C4 1.516(3)
C3 H3 1.0000
C4 C15 1.323(3)
C4 C5 1.516(3)
C5 C6 1.529(3)
C5 C10 1.555(3)
C5 H5 1.0000
C6 C7 1.532(3)
C6 H6A 0.9900
C6 H6B 0.9900
C7 C8 1.532(3)
C7 C11 1.539(3)
C7 H7 1.0000
C8 C9 1.516(3)
C8 H8 1.0000
C9 C10 1.534(3)
C9 H9A 0.9900
C9 H9B 0.9900
C10 C14 1.539(3)
C11 C12 1.525(3)
C11 C13 1.554(3)
C11 C2' 1.585(3)
C13 C4' 1.559(3)
C13 H13A 0.9900
C13 H13B 0.9900
C14 H14D 0.9800
C14 H14E 0.9800
C14 H14F 0.9800
C15 H15A 0.9500
C15 H15B 0.9500
C1' C5' 1.350(3)
C1' C10' 1.509(3)
C1' C2' 1.523(3)
C2' C3' 1.535(3)
C2' H2' 1.0000
C3' C4' 1.535(3)
C3' H3'1 0.9900
C3' H3'2 0.9900
C4' C15' 1.523(3)
C4' C5' 1.533(3)
C5' C6' 1.502(3)
C6' C7' 1.515(3)
C6' H6'1 0.9900
C6' H6'2 0.9900
C7' C11' 1.505(3)
C7' C8' 1.530(3)
C7' H7' 1.0000
C8' C9' 1.506(3)
C8' H8' 1.0000
C9' C10' 1.536(3)
C9' H9'1 0.9900
C9' H9'2 0.9900
C10' C14' 1.538(3)
C10' H10' 1.0000
C11' C13' 1.324(3)
C11' C12' 1.490(3)
C13' H13C 0.9500
C13' H13D 0.9500
C14' H14A 0.9800
C14' H14B 0.9800
C14' H14C 0.9800
C15' H15C 0.9800
C15' H15D 0.9800
C15' H15E 0.9800

loop_
_geom_hbond_atom_site_label_D
_geom_hbond_atom_site_label_H
_geom_hbond_atom_site_label_A
_geom_hbond_distance_DH
_geom_hbond_distance_HA
_geom_hbond_distance_DA
_geom_hbond_angle_DHA
_geom_hbond_site_symmetry_A
O1 H1 O2 0.84 1.98 2.705(2) 144.8 .
O2 H2 O1 0.84 1.91 2.737(2) 168.4 2_465
C9 H9B O6 0.99 2.47 3.406(3) 158.1 1_665
C8' H8' O4 1.00 2.50 3.115(2) 119.5 1_545

loop_
_geom_torsion_atom_site_label_1
_geom_torsion_atom_site_label_2
_geom_torsion_atom_site_label_3
_geom_torsion_atom_site_label_4
_geom_torsion
O1 C1 C2 C3 68.7(2)
C10 C1 C2 C3 -56.3(3)
C1 C2 C3 O2 -68.7(2)
C1 C2 C3 C4 53.1(3)
O2 C3 C4 C15 -117.0(2)
C2 C3 C4 C15 124.5(2)
O2 C3 C4 C5 64.7(2)
C2 C3 C4 C5 -53.8(3)
C15 C4 C5 C6 3.2(3)
C3 C4 C5 C6 -178.57(19)
C15 C4 C5 C10 -123.1(2)
C3 C4 C5 C10 55.1(2)
C4 C5 C6 C7 172.91(17)
C10 C5 C6 C7 -61.2(2)
C5 C6 C7 C8 49.0(2)
C5 C6 C7 C11 163.03(17)
C12 O3 C8 C9 151.80(17)
C12 O3 C8 C7 24.8(2)
C6 C7 C8 O3 85.18(19)
C11 C7 C8 O3 -36.69(18)
C6 C7 C8 C9 -38.4(2)
C11 C7 C8 C9 -160.31(18)
O3 C8 C9 C10 -80.3(2)
C7 C8 C9 C10 39.3(3)
C8 C9 C10 C14 74.8(2)
C8 C9 C10 C1 -166.68(18)
C8 C9 C10 C5 -47.9(2)
O1 C1 C10 C9 51.1(2)
C2 C1 C10 C9 174.82(18)
O1 C1 C10 C14 171.50(18)
C2 C1 C10 C14 -64.8(2)
O1 C1 C10 C5 -67.1(2)
C2 C1 C10 C5 56.7(2)
C4 C5 C10 C9 -172.99(17)
C6 C5 C10 C9 59.0(2)
C4 C5 C10 C14 64.5(2)
C6 C5 C10 C14 -63.5(2)
C4 C5 C10 C1 -54.8(2)
C6 C5 C10 C1 177.18(17)
C8 C7 C11 C12 34.68(18)
C6 C7 C11 C12 -86.35(19)
C8 C7 C11 C13 160.36(18)
C6 C7 C11 C13 39.3(3)
C8 C7 C11 C2' -80.09(19)
C6 C7 C11 C2' 158.88(17)
C8 O3 C12 O4 175.92(18)
C8 O3 C12 C11 -1.7(2)
C7 C11 C12 O4 160.8(2)
C13 C11 C12 O4 31.4(3)
C2' C11 C12 O4 -79.7(3)
C7 C11 C12 O3 -21.8(2)
C13 C11 C12 O3 -151.29(17)
C2' C11 C12 O3 97.63(18)
C12 C11 C13 C4' -116.11(18)
C7 C11 C13 C4' 124.16(18)
C2' C11 C13 C4' -1.5(2)
C5' C1' C2' C3' 33.5(2)
C10' C1' C2' C3' -146.50(17)
C5' C1' C2' C11 -71.6(2)
C10' C1' C2' C11 108.45(18)
C12 C11 C2' C1' -170.76(16)
C7 C11 C2' C1' -59.4(2)
C13 C11 C2' C1' 69.96(18)
C12 C11 C2' C3' 83.92(19)
C7 C11 C2' C3' -164.75(16)
C13 C11 C2' C3' -35.37(18)
C1' C2' C3' C4' -50.43(17)
C11 C2' C3' C4' 57.98(17)
C2' C3' C4' C15' 177.89(19)
C2' C3' C4' C5' 49.61(17)
C2' C3' C4' C13 -58.52(17)
C11 C13 C4' C15' 163.21(17)
C11 C13 C4' C5' -66.28(19)
C11 C13 C4' C3' 37.77(19)
C10' C1' C5' C6' -3.6(4)
C2' C1' C5' C6' 176.46(19)
C10' C1' C5' C4' 179.70(19)
C2' C1' C5' C4' -0.3(2)
C15' C4' C5' C1' -160.67(18)
C3' C4' C5' C1' -32.9(2)
C13 C4' C5' C1' 70.9(2)
C15' C4' C5' C6' 22.2(3)
C3' C4' C5' C6' 149.99(18)
C13 C4' C5' C6' -106.2(2)
C1' C5' C6' C7' -32.0(3)
C4' C5' C6' C7' 144.33(18)
C5' C6' C7' C11' 176.37(17)
C5' C6' C7' C8' 60.4(2)
C12' O5 C8' C9' -150.91(17)
C12' O5 C8' C7' -27.0(2)
C11' C7' C8' O5 34.27(18)
C6' C7' C8' O5 159.17(16)
C11' C7' C8' C9' 153.07(17)
C6' C7' C8' C9' -82.0(2)
O5 C8' C9' C10' -167.31(16)
C7' C8' C9' C10' 76.3(2)
C5' C1' C10' C9' 34.5(3)
C2' C1' C10' C9' -145.48(17)
C5' C1' C10' C14' -94.0(3)
C2' C1' C10' C14' 86.0(2)
C8' C9' C10' C1' -54.6(2)
C8' C9' C10' C14' 72.3(2)
C6' C7' C11' C13' 17.5(3)
C8' C7' C11' C13' 142.1(3)
C6' C7' C11' C12' -155.23(17)
C8' C7' C11' C12' -30.6(2)
C8' O5 C12' O6 -174.51(19)
C8' O5 C12' C11' 7.1(2)
C13' C11' C12' O6 24.4(4)
C7' C11' C12' O6 -162.2(2)
C13' C11' C12' O5 -157.3(2)
C7' C11' C12' O5 16.0(2)
